data_1562945
loop_
_publ_author_name
'Raw, Adam D.'
'Ibers, James A.'
'Poeppelmeier, Kenneth R.'

_publ_section_title
;
 Syntheses and structure of hydrothermally prepared CsNiX3 (X=Cl, Br, I)
;
_journal_name_full 'Journal of Solid State Chemistry'
_journal_page_first 34
_journal_page_last 37
_journal_paper_doi 10.1016/j.jssc.2012.03.037
_journal_volume 192
_journal_year 2012
_chemical_formula_moiety 'Cs Ni Cl3'
_chemical_formula_sum 'Cl3 Cs Ni'
_chemical_formula_weight 297.97
_chemical_name_common 'Cesium Nickel Chloride'
_space_group_IT_number 194
_space_group_name_Hall '-P 6c 2c'
_space_group_name_H-M_alt 'P 63/m m c'
_symmetry_cell_setting hexagonal
_symmetry_space_group_name_H-M 'P 63/m m c'
_atom_sites_solution_primary direct
_atom_sites_solution_secondary difmap
_audit_creation_method SHELXL-97
_cell_angle_alpha 90.00
_cell_angle_beta 90.00
_cell_angle_gamma 120.00
_cell_formula_units_Z 2
_cell_length_a 7.1185(2)
_cell_length_b 7.1185(2)
_cell_length_c 5.90850(10)
_cell_measurement_reflns_used 5389
_cell_measurement_temperature 100(2)
_cell_measurement_theta_max 40.55
_cell_measurement_theta_min 4.78
_cell_volume 259.289(11)
_computing_cell_refinement 'SAINT V7.23A (Bruker, 2005)'
_computing_data_collection 'APEX2 V2.1-4 (Bruker, 2007)'
_computing_data_reduction 'Bruker SAINT'
_computing_molecular_graphics 'CrystalMaker (Palmer, 2009)'
_computing_publication_material 'SHELXTL-97 (Sheldrick, 2008)'
_computing_structure_refinement 'SHELXL-97 (Sheldrick, 2008)'
_computing_structure_solution 'SHELXS-97 (Sheldrick, 2008)'
_diffrn_ambient_temperature 100(2)
_diffrn_detector_area_resol_mean 8
_diffrn_measured_fraction_theta_full 0.954
_diffrn_measured_fraction_theta_max 0.954
_diffrn_measurement_device_type 'Bruker SMART APEX CCD area detector'
_diffrn_measurement_method '\w and \f scans'
_diffrn_radiation_monochromator graphite
_diffrn_radiation_source 'fine-focus sealed tube'
_diffrn_radiation_type MoK\a
_diffrn_radiation_wavelength 0.71073
_diffrn_reflns_av_R_equivalents 0.0159
_diffrn_reflns_av_sigmaI/netI 0.0095
_diffrn_reflns_limit_h_max 12
_diffrn_reflns_limit_h_min -12
_diffrn_reflns_limit_k_max 12
_diffrn_reflns_limit_k_min -11
_diffrn_reflns_limit_l_max 9
_diffrn_reflns_limit_l_min -7
_diffrn_reflns_number 5389
_diffrn_reflns_theta_full 40.55
_diffrn_reflns_theta_max 40.55
_diffrn_reflns_theta_min 4.78
_exptl_absorpt_coefficient_mu 12.021
_exptl_absorpt_correction_T_max 0.6784
_exptl_absorpt_correction_T_min 0.1435
_exptl_absorpt_correction_type numerical
_exptl_absorpt_process_details 'face indexed, SADABS (Sheldrick, 2008b)'
_exptl_crystal_colour 'pink orange'
_exptl_crystal_density_diffrn 3.817
_exptl_crystal_density_method 'not measured'
_exptl_crystal_description 'hexagonal needle'
_exptl_crystal_F_000 268
_exptl_crystal_size_max 0.26
_exptl_crystal_size_mid 0.11
_exptl_crystal_size_min 0.04
_refine_diff_density_max 0.620
_refine_diff_density_min -0.804
_refine_diff_density_rms 0.090
_refine_ls_extinction_coef 0.0080(11)
_refine_ls_extinction_expression Fc^*^=kFc[1+0.001xFc^2^\l^3^/sin(2\q)]^-1/4^
_refine_ls_extinction_method SHELXL
_refine_ls_goodness_of_fit_ref 1.681
_refine_ls_matrix_type full
_refine_ls_number_parameters 10
_refine_ls_number_reflns 334
_refine_ls_number_restraints 0
_refine_ls_restrained_S_all 1.681
_refine_ls_R_factor_all 0.0111
_refine_ls_R_factor_gt 0.0104
_refine_ls_shift/su_max 0.000
_refine_ls_shift/su_mean 0.000
_refine_ls_structure_factor_coef Fsqd
_refine_ls_weighting_details
; calc 
 [1.00000+0.00000exp(0.00(sin\q/\l)^2^)]/ 
   [\s^2^(Fo^2^)+0.0000+0.0000*P+(0.0106P)^2^+0.0000sin\q/\l] 
 where P = 1.00000Fo^2^ + 0.00000Fc^2^ 
;
_refine_ls_weighting_scheme calc
_refine_ls_wR_factor_gt 0.0266
_refine_ls_wR_factor_ref 0.0267
_reflns_number_gt 326
_reflns_number_total 334
_reflns_threshold_expression >2sigma(I)
_cod_data_source_file JSSC-2012-192-34.cif
_cod_data_source_block 2
_cod_original_sg_symbol_H-M P6(3)/mmc
_cod_database_code 1562945

loop_
_symmetry_equiv_pos_as_xyz
'x, y, z'
'-y, x-y, z'
'-x+y, -x, z'
'-x, -y, z+1/2'
'y, -x+y, z+1/2'
'x-y, x, z+1/2'
'y, x, -z'
'x-y, -y, -z'
'-x, -x+y, -z'
'-y, -x, -z+1/2'
'-x+y, y, -z+1/2'
'x, x-y, -z+1/2'
'-x, -y, -z'
'y, -x+y, -z'
'x-y, x, -z'
'x, y, -z-1/2'
'-y, x-y, -z-1/2'
'-x+y, -x, -z-1/2'
'-y, -x, z'
'-x+y, y, z'
'x, x-y, z'
'y, x, z-1/2'
'x-y, -y, z-1/2'
'-x, -x+y, z-1/2'

loop_
_atom_site_label
_atom_site_type_symbol
_atom_site_fract_x
_atom_site_fract_y
_atom_site_fract_z
_atom_site_U_iso_or_equiv
_atom_site_adp_type
_atom_site_occupancy
_atom_site_symmetry_multiplicity
_atom_site_calc_flag
_atom_site_refinement_flags
_atom_site_disorder_assembly
_atom_site_disorder_group
Cs1 Cs 0.3333 0.6667 0.7500 0.00975(6) Uani 1 12 d S . .
Ni1 Ni 0.0000 0.0000 0.0000 0.00670(7) Uani 1 12 d S . .
Cl3 Cl 0.15432(3) 0.30864(5) 0.2500 0.00810(7) Uani 1 4 d S . .

loop_
_atom_site_aniso_label
_atom_site_aniso_U_11
_atom_site_aniso_U_22
_atom_site_aniso_U_33
_atom_site_aniso_U_23
_atom_site_aniso_U_13
_atom_site_aniso_U_12
Cs1 0.00844(6) 0.00844(6) 0.01237(9) 0.000 0.000 0.00422(3)
Ni1 0.00689(8) 0.00689(8) 0.00632(12) 0.000 0.000 0.00344(4)
Cl3 0.00878(10) 0.00670(12) 0.00812(14) 0.000 0.000 0.00335(6)

loop_
_atom_type_symbol
_atom_type_description
_atom_type_scat_dispersion_real
_atom_type_scat_dispersion_imag
_atom_type_scat_source
Cl Cl 0.1484 0.1585 'International Tables Vol C Tables 4.2.6.8 and 6.1.1.4'
Ni Ni 0.3393 1.1124 'International Tables Vol C Tables 4.2.6.8 and 6.1.1.4'
Cs Cs -0.3680 2.1192 'International Tables Vol C Tables 4.2.6.8 and 6.1.1.4'

loop_
_geom_angle_atom_site_label_1
_geom_angle_atom_site_label_2
_geom_angle_atom_site_label_3
_geom_angle
_geom_angle_site_symmetry_1
_geom_angle_site_symmetry_3
Cl3 Cs1 Cl3 55.102(11) 13_566 14_566
Cl3 Cs1 Cl3 120.0 13_566 15_666
Cl3 Cs1 Cl3 64.898(11) 14_566 15_666
Cl3 Cs1 Cl3 64.898(11) 13_566 15_556
Cl3 Cs1 Cl3 120.0 14_566 15_556
Cl3 Cs1 Cl3 175.102(11) 15_666 15_556
Cl3 Cs1 Cl3 120.0 13_566 14_556
Cl3 Cs1 Cl3 175.102(11) 14_566 14_556
Cl3 Cs1 Cl3 120.0 15_666 14_556
Cl3 Cs1 Cl3 55.102(11) 15_556 14_556
Cl3 Cs1 Cl3 175.102(11) 13_566 13_666
Cl3 Cs1 Cl3 120.0 14_566 13_666
Cl3 Cs1 Cl3 55.102(11) 15_666 13_666
Cl3 Cs1 Cl3 120.0 15_556 13_666
Cl3 Cs1 Cl3 64.898(11) 14_556 13_666
Cl3 Cs1 Cl3 57.951(5) 13_566 3_566
Cl3 Cs1 Cl3 57.951(5) 14_566 3_566
Cl3 Cs1 Cl3 91.465(3) 15_666 3_566
Cl3 Cs1 Cl3 91.466(3) 15_556 3_566
Cl3 Cs1 Cl3 120.336(2) 14_556 3_566
Cl3 Cs1 Cl3 120.336(1) 13_666 3_566
Cl3 Cs1 Cl3 57.951(5) 13_566 3_565
Cl3 Cs1 Cl3 57.951(5) 14_566 3_565
Cl3 Cs1 Cl3 91.466(3) 15_666 3_565
Cl3 Cs1 Cl3 91.466(3) 15_556 3_565
Cl3 Cs1 Cl3 120.336(1) 14_556 3_565
Cl3 Cs1 Cl3 120.336(1) 13_666 3_565
Cl3 Cs1 Cl3 106.472(8) 3_566 3_565
Cl3 Cs1 Cl3 120.336(2) 13_566 2_666
Cl3 Cs1 Cl3 91.466(3) 14_566 2_666
Cl3 Cs1 Cl3 57.951(5) 15_666 2_666
Cl3 Cs1 Cl3 120.336(1) 15_556 2_666
Cl3 Cs1 Cl3 91.466(3) 14_556 2_666
Cl3 Cs1 Cl3 57.951(5) 13_666 2_666
Cl3 Cs1 Cl3 62.441(7) 3_566 2_666
Cl3 Cs1 Cl3 145.174(4) 3_565 2_666
Cl3 Cs1 Cl3 120.336(2) 13_566 2_665
Cl3 Cs1 Cl3 91.466(3) 14_566 2_665
Cl3 Cs1 Cl3 57.951(5) 15_666 2_665
Cl3 Cs1 Cl3 120.336(1) 15_556 2_665
Cl3 Cs1 Cl3 91.466(3) 14_556 2_665
Cl3 Cs1 Cl3 57.951(5) 13_666 2_665
Cl3 Cs1 Cl3 145.174(3) 3_566 2_665
Cl3 Cs1 Cl3 62.441(7) 3_565 2_665
Cl3 Cs1 Cl3 106.472(9) 2_666 2_665
Cl3 Cs1 Cl3 91.466(3) 13_566 1_556
Cl3 Cs1 Cl3 120.336(1) 14_566 1_556
Cl3 Cs1 Cl3 120.336(1) 15_666 1_556
Cl3 Cs1 Cl3 57.951(5) 15_556 1_556
Cl3 Cs1 Cl3 57.951(5) 14_556 1_556
Cl3 Cs1 Cl3 91.466(3) 13_666 1_556
Cl3 Cs1 Cl3 62.441(7) 3_566 1_556
Cl3 Cs1 Cl3 145.174(3) 3_565 1_556
Cl3 Cs1 Cl3 62.441(7) 2_666 1_556
Cl3 Cs1 Cl3 145.174(4) 2_665 1_556
Cl3 Cs1 Cl3 91.466(3) 13_566 .
Cl3 Cs1 Cl3 120.336(1) 14_566 .
Cl3 Cs1 Cl3 120.336(1) 15_666 .
Cl3 Cs1 Cl3 57.951(5) 15_556 .
Cl3 Cs1 Cl3 57.951(5) 14_556 .
Cl3 Cs1 Cl3 91.466(3) 13_666 .
Cl3 Cs1 Cl3 145.174(3) 3_566 .
Cl3 Cs1 Cl3 62.441(7) 3_565 .
Cl3 Cs1 Cl3 145.174(4) 2_666 .
Cl3 Cs1 Cl3 62.441(7) 2_665 .
Cl3 Cs1 Cl3 106.472(9) 1_556 .
Cl3 Ni1 Cl3 180.0 . 13
Cl3 Ni1 Cl3 93.674(7) . 15
Cl3 Ni1 Cl3 86.326(7) 13 15
Cl3 Ni1 Cl3 86.326(7) . 3
Cl3 Ni1 Cl3 93.674(7) 13 3
Cl3 Ni1 Cl3 180.000(13) 15 3
Cl3 Ni1 Cl3 93.674(7) . 14
Cl3 Ni1 Cl3 86.326(7) 13 14
Cl3 Ni1 Cl3 86.326(7) 15 14
Cl3 Ni1 Cl3 93.674(7) 3 14
Cl3 Ni1 Cl3 86.326(7) . 2
Cl3 Ni1 Cl3 93.674(7) 13 2
Cl3 Ni1 Cl3 93.674(7) 15 2
Cl3 Ni1 Cl3 86.326(7) 3 2
Cl3 Ni1 Cl3 180.00(2) 14 2
Cl3 Ni1 Ni1 52.177(5) . 4
Cl3 Ni1 Ni1 127.823(5) 13 4
Cl3 Ni1 Ni1 127.823(5) 15 4
Cl3 Ni1 Ni1 52.177(5) 3 4
Cl3 Ni1 Ni1 127.823(5) 14 4
Cl3 Ni1 Ni1 52.177(5) 2 4
Cl3 Ni1 Ni1 127.823(5) . 4_554
Cl3 Ni1 Ni1 52.177(5) 13 4_554
Cl3 Ni1 Ni1 52.177(5) 15 4_554
Cl3 Ni1 Ni1 127.823(5) 3 4_554
Cl3 Ni1 Ni1 52.177(5) 14 4_554
Cl3 Ni1 Ni1 127.823(5) 2 4_554
Ni1 Ni1 Ni1 180.0 4 4_554
Cl3 Ni1 Cs1 125.387(1) . 1_444
Cl3 Ni1 Cs1 54.6 13 1_444
Cl3 Ni1 Cs1 54.6 15 1_444
Cl3 Ni1 Cs1 125.4 3 1_444
Cl3 Ni1 Cs1 122.408(5) 14 1_444
Cl3 Ni1 Cs1 57.592(5) 2 1_444
Ni1 Ni1 Cs1 109.769(1) 4 1_444
Ni1 Ni1 Cs1 70.231(1) 4_554 1_444
Cl3 Ni1 Cs1 54.6 . 13_666
Cl3 Ni1 Cs1 125.4 13 13_666
Cl3 Ni1 Cs1 125.4 15 13_666
Cl3 Ni1 Cs1 54.6 3 13_666
Cl3 Ni1 Cs1 57.592(5) 14 13_666
Cl3 Ni1 Cs1 122.408(5) 2 13_666
Ni1 Ni1 Cs1 70.231(1) 4 13_666
Ni1 Ni1 Cs1 109.769(1) 4_554 13_666
Cs1 Ni1 Cs1 180.0 1_444 13_666
Cl3 Ni1 Cs1 57.592(5) . 1_554
Cl3 Ni1 Cs1 122.408(5) 13 1_554
Cl3 Ni1 Cs1 54.6 15 1_554
Cl3 Ni1 Cs1 125.386(1) 3 1_554
Cl3 Ni1 Cs1 54.6 14 1_554
Cl3 Ni1 Cs1 125.387(1) 2 1_554
Ni1 Ni1 Cs1 109.8 4 1_554
Ni1 Ni1 Cs1 70.231(1) 4_554 1_554
Cs1 Ni1 Cs1 109.2 1_444 1_554
Cs1 Ni1 Cs1 70.827(1) 13_666 1_554
Cl3 Ni1 Cs1 122.408(5) . 13_556
Cl3 Ni1 Cs1 57.592(5) 13 13_556
Cl3 Ni1 Cs1 125.386(1) 15 13_556
Cl3 Ni1 Cs1 54.6 3 13_556
Cl3 Ni1 Cs1 125.387(1) 14 13_556
Cl3 Ni1 Cs1 54.6 2 13_556
Ni1 Ni1 Cs1 70.231(1) 4 13_556
Ni1 Ni1 Cs1 109.8 4_554 13_556
Cs1 Ni1 Cs1 70.827(1) 1_444 13_556
Cs1 Ni1 Cs1 109.2 13_666 13_556
Cs1 Ni1 Cs1 180.0 1_554 13_556
Ni1 Cl3 Ni1 75.647(10) . 4
Ni1 Cl3 Cs1 91.935(4) . 13_666
Ni1 Cl3 Cs1 91.935(4) 4 13_666
Ni1 Cl3 Cs1 91.935(4) . 13_566
Ni1 Cl3 Cs1 91.935(4) 4 13_566
Cs1 Cl3 Cs1 175.101(11) 13_666 13_566
Ni1 Cl3 Cs1 88.940(2) . 1_554
Ni1 Cl3 Cs1 164.587(9) 4 1_554
Cs1 Cl3 Cs1 88.534(3) 13_666 1_554
Cs1 Cl3 Cs1 88.535(3) 13_566 1_554
Ni1 Cl3 Cs1 164.588(9) . .
Ni1 Cl3 Cs1 88.941(2) 4 .
Cs1 Cl3 Cs1 88.534(3) 13_666 .
Cs1 Cl3 Cs1 88.534(3) 13_566 .
Cs1 Cl3 Cs1 106.472(8) 1_554 .

loop_
_geom_bond_atom_site_label_1
_geom_bond_atom_site_label_2
_geom_bond_distance
_geom_bond_site_symmetry_2
Cs1 Cl3 3.5625 13_566
Cs1 Cl3 3.56251(11) 14_566
Cs1 Cl3 3.56250(10) 15_666
Cs1 Cl3 3.5625 15_556
Cs1 Cl3 3.56250(10) 14_556
Cs1 Cl3 3.56251(10) 13_666
Cs1 Cl3 3.6877(2) 3_566
Cs1 Cl3 3.6877(2) 3_565
Cs1 Cl3 3.6877(2) 2_666
Cs1 Cl3 3.6877(2) 2_665
Cs1 Cl3 3.6877(2) 1_556
Cs1 Cl3 3.6877(2) .
Ni1 Cl3 2.4088(3) .
Ni1 Cl3 2.4088(3) 13
Ni1 Cl3 2.4088(3) 15
Ni1 Cl3 2.4088(3) 3
Ni1 Cl3 2.4088(3) 14
Ni1 Cl3 2.4088(3) 2
Ni1 Ni1 2.9543 4
Ni1 Ni1 2.9543 4_554
Ni1 Cs1 4.36724(11) 1_444
Ni1 Cs1 4.36724(11) 13_666
Ni1 Cs1 4.36724(11) 1_554
Ni1 Cs1 4.36724(11) 13_556
Cl3 Ni1 2.4088(3) 4
Cl3 Cs1 3.56247(11) 13_666
Cl3 Cs1 3.56254(11) 13_566
Cl3 Cs1 3.6877(2) 1_554
